data_1543898
loop_
_publ_author_name
'Xie, Ming-Sheng'
'Zhou, Peng'
'Niu, Hong-Ying'
'Qu, Gui-Rong'
'Guo, Hai-Ming'

_publ_section_title
;
 Enantioselective Intermolecular Cyclopropanations for the Synthesis of
 Chiral Pyrimidine Carbocyclic Nucleosides
;
_journal_name_full 'Organic Letters'
_journal_paper_doi 10.1021/acs.orglett.6b02104
_journal_year 2016
_chemical_absolute_configuration rm
_chemical_formula_moiety 'C18 H17 Cl N2 O5'
_chemical_formula_sum 'C18 H17 Cl N2 O5'
_chemical_formula_weight 376.79
_chemical_name_systematic
; 
 ? 
;
_space_group_IT_number 19
_symmetry_cell_setting orthorhombic
_symmetry_space_group_name_Hall 'P 2ac 2ab'
_symmetry_space_group_name_H-M 'P 21 21 21'
_atom_sites_solution_hydrogens geom
_atom_sites_solution_primary direct
_atom_sites_solution_secondary difmap
_audit_creation_method SHELXL-97
_cell_angle_alpha 90.00
_cell_angle_beta 90.00
_cell_angle_gamma 90.00
_cell_formula_units_Z 4
_cell_length_a 5.0868(10)
_cell_length_b 11.793(2)
_cell_length_c 30.515(6)
_cell_measurement_reflns_used 3054
_cell_measurement_temperature 296(2)
_cell_measurement_theta_max 20.50
_cell_measurement_theta_min 2.18
_cell_volume 1830.6(6)
_computing_cell_refinement 'Bruker SAINT'
_computing_data_collection 'Bruker APEX2'
_computing_data_reduction 'Bruker SAINT  A '
_computing_molecular_graphics 'Bruker SHELXTL'
_computing_publication_material 'Bruker SHELXTL'
_computing_structure_refinement 'SHELXL-97 (Sheldrick, 1997)'
_computing_structure_solution 'SHELXS-97 (Sheldrick, 1990)'
_diffrn_ambient_temperature 296(2)
_diffrn_measured_fraction_theta_full 0.997
_diffrn_measured_fraction_theta_max 0.997
_diffrn_measurement_device_type 'Bruker APEX-II CCD'
_diffrn_measurement_method '\f and \w scans'
_diffrn_radiation_monochromator graphite
_diffrn_radiation_source 'fine-focus sealed tube'
_diffrn_radiation_type MoK\a
_diffrn_radiation_wavelength 0.71073
_diffrn_reflns_av_R_equivalents 0.0677
_diffrn_reflns_av_sigmaI/netI 0.0646
_diffrn_reflns_limit_h_max 6
_diffrn_reflns_limit_h_min -6
_diffrn_reflns_limit_k_max 14
_diffrn_reflns_limit_k_min -12
_diffrn_reflns_limit_l_max 35
_diffrn_reflns_limit_l_min -36
_diffrn_reflns_number 11447
_diffrn_reflns_theta_full 24.99
_diffrn_reflns_theta_max 24.99
_diffrn_reflns_theta_min 1.33
_diffrn_standards_number 0
_exptl_absorpt_coefficient_mu 0.240
_exptl_absorpt_correction_T_max 0.9536
_exptl_absorpt_correction_T_min 0.9102
_exptl_absorpt_correction_type multi-scan
_exptl_absorpt_process_details SADABS
_exptl_crystal_colour COLOURLESS
_exptl_crystal_density_diffrn 1.367
_exptl_crystal_density_method 'not measured'
_exptl_crystal_description BLOCK
_exptl_crystal_F_000 784
_exptl_crystal_size_max 0.40
_exptl_crystal_size_mid 0.35
_exptl_crystal_size_min 0.20
_refine_diff_density_max 0.356
_refine_diff_density_min -0.344
_refine_diff_density_rms 0.115
_refine_ls_abs_structure_details 'Flack H D (1983), Acta Cryst. A39, 876-881'
_refine_ls_abs_structure_Flack 0.0(2)
_refine_ls_extinction_method none
_refine_ls_goodness_of_fit_ref 1.110
_refine_ls_hydrogen_treatment constr
_refine_ls_matrix_type full
_refine_ls_number_parameters 235
_refine_ls_number_reflns 3202
_refine_ls_number_restraints 0
_refine_ls_restrained_S_all 1.110
_refine_ls_R_factor_all 0.1122
_refine_ls_R_factor_gt 0.0670
_refine_ls_shift/su_max 0.000
_refine_ls_shift/su_mean 0.000
_refine_ls_structure_factor_coef Fsqd
_refine_ls_weighting_details 'calc w=1/[\s^2^(Fo^2^)+(0.0954P)^2^+1.0657P] where P=(Fo^2^+2Fc^2^)/3'
_refine_ls_weighting_scheme calc
_refine_ls_wR_factor_gt 0.1730
_refine_ls_wR_factor_ref 0.2146
_reflns_number_gt 2078
_reflns_number_total 3202
_reflns_threshold_expression >2sigma(I)
_cod_data_source_file ol6b02104_si_002.cif
_cod_data_source_block t
_cod_depositor_comments
;
The following automatic conversions were performed:

'_chemical_absolute_configuration' value 'RM' changed to 'rm'
according to
/usr/data/users/saulius/crontab/automatic-downloads/rss-feeds/ACS/lib/dictionaries/cif_core.dic
dictionary named 'cif_core.dic' version 2.4.2 from 2011-04-26.

'_exptl_absorpt_correction_type' value 'MULTI-SCAN' changed to
'multi-scan' according to
/usr/data/users/saulius/crontab/automatic-downloads/rss-feeds/ACS/lib/dictionaries/cif_core.dic
dictionary named 'cif_core.dic' version 2.4.2 from 2011-04-26.

'_refine_ls_hydrogen_treatment' value 'CONSTR' changed to 'constr'
according to
/usr/data/users/saulius/crontab/automatic-downloads/rss-feeds/ACS/lib/dictionaries/cif_core.dic
dictionary named 'cif_core.dic' version 2.4.2 from 2011-04-26.

Automatic conversion script
Id: cif_fix_values 4268 2015-11-12 08:31:59Z antanas 
;
_cod_original_cell_volume 1830.5(6)
_cod_database_code 1543898

loop_
_symmetry_equiv_pos_as_xyz
'x, y, z'
'-x+1/2, -y, z+1/2'
'-x, y+1/2, -z+1/2'
'x+1/2, -y+1/2, -z'

loop_
_atom_site_label
_atom_site_type_symbol
_atom_site_fract_x
_atom_site_fract_y
_atom_site_fract_z
_atom_site_U_iso_or_equiv
_atom_site_adp_type
_atom_site_occupancy
_atom_site_symmetry_multiplicity
_atom_site_calc_flag
_atom_site_refinement_flags
Cl1 Cl 0.5891(5) 0.7035(2) 0.03476(6) 0.1094(8) Uani 1 1 d .
C1 C 0.4095(15) 0.6489(5) 0.0780(2) 0.0752(17) Uani 1 1 d .
C2 C 0.2010(15) 0.7077(5) 0.0949(2) 0.0796(19) Uani 1 1 d .
H2 H 0.1558 0.7776 0.0830 0.096 Uiso 1 1 calc R
C3 C 0.0603(14) 0.6659(5) 0.1287(2) 0.0741(17) Uani 1 1 d .
H3 H -0.0798 0.7074 0.1399 0.089 Uiso 1 1 calc R
C4 C 0.1232(11) 0.5602(4) 0.14709(18) 0.0559(13) Uani 1 1 d .
C5 C 0.3391(11) 0.5027(5) 0.12979(18) 0.0601(14) Uani 1 1 d .
H5 H 0.3890 0.4338 0.1421 0.072 Uiso 1 1 calc R
C6 C 0.4794(13) 0.5449(5) 0.0952(2) 0.0714(16) Uani 1 1 d .
H6 H 0.6196 0.5043 0.0835 0.086 Uiso 1 1 calc R
C7 C -0.0262(11) 0.5160(5) 0.1835(2) 0.0622(15) Uani 1 1 d .
C8 C -0.0043(9) 0.3110(4) 0.17752(18) 0.0543(13) Uani 1 1 d .
C9 C 0.3131(11) 0.2152(5) 0.22237(16) 0.0581(13) Uani 1 1 d .
H9 H 0.3997 0.1476 0.2286 0.070 Uiso 1 1 calc R
C10 C 0.3689(11) 0.3063(5) 0.24723(17) 0.0595(13) Uani 1 1 d .
C11 C 0.2397(10) 0.4112(5) 0.23741(17) 0.0580(14) Uani 1 1 d .
C12 C 0.5586(14) 0.3033(6) 0.2841(2) 0.085(2) Uani 1 1 d .
H12A H 0.5684 0.3769 0.2974 0.128 Uiso 1 1 calc R
H12B H 0.7290 0.2822 0.2733 0.128 Uiso 1 1 calc R
H12C H 0.5013 0.2489 0.3055 0.128 Uiso 1 1 calc R
C13 C 0.0885(11) 0.1133(4) 0.16306(17) 0.0566(13) Uani 1 1 d .
H13 H -0.0466 0.0617 0.1742 0.068 Uiso 1 1 calc R
C14 C 0.3204(13) 0.0607(7) 0.1424(2) 0.091(2) Uani 1 1 d .
H14A H 0.3276 -0.0214 0.1413 0.109 Uiso 1 1 calc R
H14B H 0.4890 0.0978 0.1463 0.109 Uiso 1 1 calc R
C15 C 0.1187(12) 0.1193(5) 0.11484(18) 0.0660(15) Uani 1 1 d .
H15 H 0.1675 0.1929 0.1024 0.079 Uiso 1 1 calc R
C16 C -0.0618(14) 0.0481(6) 0.0889(2) 0.0752(18) Uani 1 1 d .
C17 C -0.335(2) 0.0379(8) 0.0253(3) 0.125(3) Uani 1 1 d .
H17A H -0.2529 -0.0298 0.0135 0.150 Uiso 1 1 calc R
H17B H -0.4853 0.0150 0.0428 0.150 Uiso 1 1 calc R
C18 C -0.416(3) 0.1066(11) -0.0084(3) 0.182(5) Uani 1 1 d .
H18A H -0.5326 0.0651 -0.0272 0.273 Uiso 1 1 calc R
H18B H -0.2661 0.1315 -0.0248 0.273 Uiso 1 1 calc R
H18C H -0.5066 0.1713 0.0034 0.273 Uiso 1 1 calc R
N1 N 0.0626(8) 0.4074(4) 0.20157(14) 0.0543(10) Uani 1 1 d .
N2 N 0.1336(8) 0.2158(3) 0.18794(13) 0.0501(10) Uani 1 1 d .
O1 O -0.2200(9) 0.5600(4) 0.19906(16) 0.0907(14) Uani 1 1 d .
O2 O 0.2674(8) 0.5018(4) 0.25583(13) 0.0723(11) Uani 1 1 d .
O3 O -0.1753(7) 0.3159(3) 0.14907(12) 0.0679(11) Uani 1 1 d .
O4 O -0.1340(13) -0.0463(4) 0.09874(17) 0.0965(15) Uani 1 1 d .
O5 O -0.1457(12) 0.1001(4) 0.05288(14) 0.0983(16) Uani 1 1 d .

loop_
_atom_site_aniso_label
_atom_site_aniso_U_11
_atom_site_aniso_U_22
_atom_site_aniso_U_33
_atom_site_aniso_U_23
_atom_site_aniso_U_13
_atom_site_aniso_U_12
Cl1 0.1091(14) 0.1201(16) 0.0989(13) 0.0399(12) -0.0177(12) -0.0341(14)
C1 0.078(4) 0.060(4) 0.087(4) 0.018(3) -0.022(4) -0.016(3)
C2 0.097(5) 0.049(3) 0.092(5) 0.012(3) -0.031(4) -0.005(4)
C3 0.080(4) 0.045(3) 0.098(5) -0.007(3) -0.019(4) 0.015(3)
C4 0.050(3) 0.044(3) 0.074(4) -0.006(2) -0.010(3) 0.011(2)
C5 0.056(3) 0.049(3) 0.076(4) 0.006(3) -0.006(3) 0.011(3)
C6 0.067(4) 0.066(4) 0.081(4) 0.007(3) -0.005(3) -0.002(3)
C7 0.060(3) 0.048(3) 0.078(4) -0.017(3) -0.006(3) 0.020(3)
C8 0.044(3) 0.050(3) 0.069(3) -0.003(3) 0.000(3) 0.002(2)
C9 0.058(3) 0.058(3) 0.058(3) 0.015(3) -0.007(3) -0.002(3)
C10 0.055(3) 0.062(3) 0.061(3) 0.014(3) -0.010(3) -0.002(3)
C11 0.056(3) 0.060(3) 0.057(3) 0.001(3) 0.004(3) -0.009(3)
C12 0.085(4) 0.090(5) 0.080(4) 0.019(4) -0.029(4) -0.023(4)
C13 0.058(3) 0.045(3) 0.067(3) -0.003(2) -0.004(3) 0.012(3)
C14 0.069(4) 0.105(5) 0.099(5) -0.030(4) -0.013(3) 0.045(4)
C15 0.063(3) 0.062(4) 0.073(4) -0.004(3) 0.000(3) 0.005(3)
C16 0.076(4) 0.077(4) 0.072(4) -0.020(4) -0.002(3) 0.028(4)
C17 0.144(8) 0.124(7) 0.107(6) -0.031(5) -0.048(7) 0.014(7)
C18 0.187(12) 0.204(13) 0.155(9) -0.033(9) -0.082(10) -0.024(11)
N1 0.050(2) 0.047(2) 0.065(3) -0.002(2) -0.007(2) 0.005(2)
N2 0.047(2) 0.044(2) 0.059(2) -0.001(2) -0.003(2) -0.001(2)
O1 0.081(3) 0.087(3) 0.104(3) -0.015(2) 0.010(3) 0.041(3)
O2 0.074(3) 0.065(2) 0.078(3) -0.009(2) -0.005(2) -0.018(2)
O3 0.055(2) 0.062(2) 0.087(3) -0.016(2) -0.019(2) 0.0161(19)
O4 0.118(4) 0.055(3) 0.116(4) -0.013(3) -0.013(3) 0.005(3)
O5 0.136(4) 0.085(3) 0.074(3) -0.018(2) -0.035(3) 0.017(3)

loop_
_atom_type_symbol
_atom_type_description
_atom_type_scat_dispersion_real
_atom_type_scat_dispersion_imag
_atom_type_scat_source
C C 0.0033 0.0016 'International Tables Vol C Tables 4.2.6.8 and 6.1.1.4'
H H 0.0000 0.0000 'International Tables Vol C Tables 4.2.6.8 and 6.1.1.4'
N N 0.0061 0.0033 'International Tables Vol C Tables 4.2.6.8 and 6.1.1.4'
O O 0.0106 0.0060 'International Tables Vol C Tables 4.2.6.8 and 6.1.1.4'
Cl Cl 0.1484 0.1585 'International Tables Vol C Tables 4.2.6.8 and 6.1.1.4'

loop_
_geom_angle_atom_site_label_1
_geom_angle_atom_site_label_2
_geom_angle_atom_site_label_3
_geom_angle
C2 C1 C6 120.3(7)
C2 C1 Cl1 120.6(5)
C6 C1 Cl1 119.1(6)
C3 C2 C1 121.0(6)
C3 C2 H2 119.5
C1 C2 H2 119.5
C2 C3 C4 120.6(6)
C2 C3 H3 119.7
C4 C3 H3 119.7
C5 C4 C3 117.4(6)
C5 C4 C7 122.1(5)
C3 C4 C7 120.5(5)
C6 C5 C4 121.7(5)
C6 C5 H5 119.1
C4 C5 H5 119.1
C5 C6 C1 118.9(6)
C5 C6 H6 120.5
C1 C6 H6 120.5
O1 C7 C4 125.2(6)
O1 C7 N1 118.5(6)
C4 C7 N1 116.3(4)
O3 C8 N2 124.6(5)
O3 C8 N1 120.3(5)
N2 C8 N1 115.1(4)
C10 C9 N2 124.1(5)
C10 C9 H9 118.0
N2 C9 H9 118.0
C9 C10 C11 118.3(5)
C9 C10 C12 123.1(5)
C11 C10 C12 118.5(5)
O2 C11 N1 117.3(5)
O2 C11 C10 127.5(5)
N1 C11 C10 115.2(5)
C10 C12 H12A 109.5
C10 C12 H12B 109.5
H12A C12 H12B 109.5
C10 C12 H12C 109.5
H12A C12 H12C 109.5
H12B C12 H12C 109.5
N2 C13 C14 116.7(5)
N2 C13 C15 117.8(5)
C14 C13 C15 60.8(4)
N2 C13 H13 116.6
C14 C13 H13 116.6
C15 C13 H13 116.6
C13 C14 C15 59.8(4)
C13 C14 H14A 117.8
C15 C14 H14A 117.8
C13 C14 H14B 117.8
C15 C14 H14B 117.8
H14A C14 H14B 114.9
C16 C15 C13 116.2(5)
C16 C15 C14 117.8(6)
C13 C15 C14 59.3(4)
C16 C15 H15 117.0
C13 C15 H15 117.0
C14 C15 H15 117.0
O4 C16 O5 122.1(7)
O4 C16 C15 125.5(6)
O5 C16 C15 112.4(6)
C18 C17 O5 109.3(8)
C18 C17 H17A 109.8
O5 C17 H17A 109.8
C18 C17 H17B 109.8
O5 C17 H17B 109.8
H17A C17 H17B 108.3
C17 C18 H18A 109.5
C17 C18 H18B 109.5
H18A C18 H18B 109.5
C17 C18 H18C 109.5
H18A C18 H18C 109.5
H18B C18 H18C 109.5
C8 N1 C11 125.9(4)
C8 N1 C7 116.0(4)
C11 N1 C7 117.3(4)
C8 N2 C9 121.2(4)
C8 N2 C13 119.0(4)
C9 N2 C13 119.8(4)
C16 O5 C17 116.9(6)

loop_
_geom_bond_atom_site_label_1
_geom_bond_atom_site_label_2
_geom_bond_distance
Cl1 C1 1.729(7)
C1 C2 1.369(10)
C1 C6 1.381(8)
C2 C3 1.348(9)
C2 H2 0.9300
C3 C4 1.404(7)
C3 H3 0.9300
C4 C5 1.394(7)
C4 C7 1.443(8)
C5 C6 1.367(8)
C5 H5 0.9300
C6 H6 0.9300
C7 O1 1.211(6)
C7 N1 1.466(7)
C8 O3 1.230(6)
C8 N2 1.362(6)
C8 N1 1.395(7)
C9 C10 1.345(7)
C9 N2 1.392(6)
C9 H9 0.9300
C10 C11 1.433(7)
C10 C12 1.483(8)
C11 O2 1.215(6)
C11 N1 1.418(6)
C12 H12A 0.9600
C12 H12B 0.9600
C12 H12C 0.9600
C13 N2 1.445(6)
C13 C14 1.474(8)
C13 C15 1.481(7)
C13 H13 0.9800
C14 C15 1.496(8)
C14 H14A 0.9700
C14 H14B 0.9700
C15 C16 1.474(9)
C15 H15 0.9800
C16 O4 1.211(8)
C16 O5 1.330(7)
C17 C18 1.372(13)
C17 O5 1.475(10)
C17 H17A 0.9700
C17 H17B 0.9700
C18 H18A 0.9600
C18 H18B 0.9600
C18 H18C 0.9600

loop_
_geom_torsion_atom_site_label_1
_geom_torsion_atom_site_label_2
_geom_torsion_atom_site_label_3
_geom_torsion_atom_site_label_4
_geom_torsion
C6 C1 C2 C3 0.1(10)
Cl1 C1 C2 C3 -179.9(5)
C1 C2 C3 C4 -0.5(10)
C2 C3 C4 C5 1.6(8)
C2 C3 C4 C7 179.4(6)
C3 C4 C5 C6 -2.3(8)
C7 C4 C5 C6 179.9(5)
C4 C5 C6 C1 2.0(9)
C2 C1 C6 C5 -0.8(9)
Cl1 C1 C6 C5 179.1(5)
C5 C4 C7 O1 -177.5(5)
C3 C4 C7 O1 4.7(9)
C5 C4 C7 N1 0.4(7)
C3 C4 C7 N1 -177.4(5)
N2 C9 C10 C11 -1.1(8)
N2 C9 C10 C12 179.3(5)
C9 C10 C11 O2 -179.1(6)
C12 C10 C11 O2 0.5(9)
C9 C10 C11 N1 0.0(7)
C12 C10 C11 N1 179.6(5)
N2 C13 C14 C15 -108.5(5)
N2 C13 C15 C16 -145.1(5)
C14 C13 C15 C16 108.2(6)
N2 C13 C15 C14 106.7(6)
C13 C14 C15 C16 -105.5(6)
C13 C15 C16 O4 -37.9(9)
C14 C15 C16 O4 29.6(9)
C13 C15 C16 O5 140.7(6)
C14 C15 C16 O5 -151.8(6)
O3 C8 N1 C11 174.6(5)
N2 C8 N1 C11 -5.9(7)
O3 C8 N1 C7 -15.8(7)
N2 C8 N1 C7 163.7(5)
O2 C11 N1 C8 -177.1(5)
C10 C11 N1 C8 3.7(7)
O2 C11 N1 C7 13.4(7)
C10 C11 N1 C7 -165.8(5)
O1 C7 N1 C8 100.8(6)
C4 C7 N1 C8 -77.3(6)
O1 C7 N1 C11 -88.7(6)
C4 C7 N1 C11 93.2(6)
O3 C8 N2 C9 -176.1(5)
N1 C8 N2 C9 4.5(6)
O3 C8 N2 C13 2.9(8)
N1 C8 N2 C13 -176.5(4)
C10 C9 N2 C8 -1.3(8)
C10 C9 N2 C13 179.7(5)
C14 C13 N2 C8 124.4(5)
C15 C13 N2 C8 55.0(7)
C14 C13 N2 C9 -56.5(7)
C15 C13 N2 C9 -126.0(5)
O4 C16 O5 C17 0.7(10)
C15 C16 O5 C17 -177.9(6)
C18 C17 O5 C16 175.3(9)
